data_7234604
loop_
_publ_author_name
'Bosch, Eric'
'Kruse, Samantha J.'
'Reinheimer, Eric W.'
'Rath, Nigam P.'
'Groeneman, Ryan H.'

_publ_section_title
;
 Regioselective [2 + 2] cycloaddition reaction within a pair of
 polymorphic co-crystals based upon halogen bonding interactions
;
_journal_issue 43
_journal_name_full CrystEngComm
_journal_page_first 6671
_journal_paper_doi 10.1039/C9CE01379B
_journal_volume 21
_journal_year 2019
_chemical_formula_moiety 'C13 H11 N, 0.5(C6 Cl4 I2)'
_chemical_formula_sum 'C16 H11 Cl2 I N'
_chemical_formula_weight 415.06
_space_group_crystal_system monoclinic
_space_group_IT_number 14
_space_group_name_Hall '-P 2ybc'
_space_group_name_H-M_alt 'P 1 21/c 1'
_symmetry_space_group_name_Hall '-P 2ybc'
_symmetry_space_group_name_H-M 'P 1 21/c 1'
_atom_sites_solution_hydrogens geom
_atom_sites_solution_primary dual
_atom_sites_solution_secondary difmap
_audit_creation_method SHELXL-2018/3
_audit_update_record
;
2019-10-09 deposited with the CCDC.    2019-10-14 downloaded from the CCDC.
;
_cell_angle_alpha 90
_cell_angle_beta 96.0062(19)
_cell_angle_gamma 90
_cell_formula_units_Z 4
_cell_length_a 10.9466(5)
_cell_length_b 16.4851(7)
_cell_length_c 8.6575(3)
_cell_measurement_reflns_used 9991
_cell_measurement_temperature 290(2)
_cell_measurement_theta_max 30.41
_cell_measurement_theta_min 2.47
_cell_volume 1553.72(11)
_computing_cell_refinement 'SAINT V8.34A (Bruker AXS Inc., 2013)'
_computing_data_collection 'Bruker APEX2'
_computing_data_reduction 'SAINT V8.34A (Bruker AXS Inc., 2013)'
_computing_molecular_graphics 'Bruker SHELXTL'
_computing_publication_material 'APEX3 v2018.7--RC8 (Bruker AXS, 2018)'
_computing_structure_refinement 'SHELXL-2018/3 (Sheldrick, 2018)'
_computing_structure_solution 'SHELXT-2014 (Sheldrick, 2008)'
_diffrn_ambient_temperature 290(2)
_diffrn_detector_area_resol_mean 7.41
_diffrn_measured_fraction_theta_full 0.993
_diffrn_measured_fraction_theta_max 0.985
_diffrn_measurement_device_type 'Bruker D8 VENTURE'
_diffrn_measurement_method '\w and \f scans'
_diffrn_radiation_type MoK\a
_diffrn_radiation_wavelength 0.71073
_diffrn_reflns_av_R_equivalents 0.0970
_diffrn_reflns_av_unetI/netI 0.0843
_diffrn_reflns_Laue_measured_fraction_full 0.993
_diffrn_reflns_Laue_measured_fraction_max 0.985
_diffrn_reflns_limit_h_max 15
_diffrn_reflns_limit_h_min -15
_diffrn_reflns_limit_k_max 23
_diffrn_reflns_limit_k_min -23
_diffrn_reflns_limit_l_max 12
_diffrn_reflns_limit_l_min -12
_diffrn_reflns_number 43120
_diffrn_reflns_point_group_measured_fraction_full 0.993
_diffrn_reflns_point_group_measured_fraction_max 0.985
_diffrn_reflns_theta_full 25.242
_diffrn_reflns_theta_max 30.539
_diffrn_reflns_theta_min 2.242
_diffrn_source 'microfocus sealed tube'
_exptl_absorpt_coefficient_mu 2.393
_exptl_absorpt_correction_T_max 0.8374
_exptl_absorpt_correction_T_min 0.7181
_exptl_absorpt_correction_type multi-scan
_exptl_absorpt_process_details 'SADABS V2016/2 (Bruker AXS Inc.)'
_exptl_crystal_colour colourless
_exptl_crystal_density_diffrn 1.774
_exptl_crystal_density_method 'not measured'
_exptl_crystal_description block
_exptl_crystal_F_000 804
_exptl_crystal_size_max 0.156
_exptl_crystal_size_mid 0.155
_exptl_crystal_size_min 0.122
_refine_diff_density_max 0.448
_refine_diff_density_min -0.636
_refine_diff_density_rms 0.068
_refine_ls_extinction_method none
_refine_ls_goodness_of_fit_ref 1.082
_refine_ls_hydrogen_treatment constr
_refine_ls_matrix_type full
_refine_ls_number_parameters 210
_refine_ls_number_reflns 4692
_refine_ls_number_restraints 5
_refine_ls_restrained_S_all 1.084
_refine_ls_R_factor_all 0.1405
_refine_ls_R_factor_gt 0.0662
_refine_ls_shift/su_max 0.001
_refine_ls_shift/su_mean 0.000
_refine_ls_structure_factor_coef Fsqd
_refine_ls_weighting_details 'w=1/[\s^2^(Fo^2^)+(0.0210P)^2^+0.9087P] where P=(Fo^2^+2Fc^2^)/3'
_refine_ls_weighting_scheme calc
_refine_ls_wR_factor_gt 0.0704
_refine_ls_wR_factor_ref 0.0794
_reflns_Friedel_coverage 0.000
_reflns_number_gt 2904
_reflns_number_total 4692
_reflns_threshold_expression 'I > 2\s(I)'
_cod_data_source_file c9ce01379b2.cif
_cod_data_source_block r9719-290K
_cod_depositor_comments 'Adding full bibliography for 7234601--7234605.cif.'
_cod_database_code 7234604
_shelx_shelxl_version_number 2018/3
_shelx_space_group_comment
; 
The symmetry employed for this shelxl refinement is uniquely defined 
by the following loop, which should always be used as a source of 
symmetry information in preference to the above space-group names. 
They are only intended as comments. 
;
_shelx_estimated_absorpt_t_min 0.707
_shelx_estimated_absorpt_t_max 0.759

loop_
_space_group_symop_operation_xyz
'x, y, z'
'-x, y+1/2, -z+1/2'
'-x, -y, -z'
'x, -y-1/2, z-1/2'

loop_
_atom_site_label
_atom_site_type_symbol
_atom_site_fract_x
_atom_site_fract_y
_atom_site_fract_z
_atom_site_U_iso_or_equiv
_atom_site_adp_type
_atom_site_occupancy
_atom_site_site_symmetry_order
_atom_site_calc_flag
_atom_site_refinement_flags_posn
_atom_site_refinement_flags_adp
_atom_site_refinement_flags_occupancy
_atom_site_disorder_assembly
_atom_site_disorder_group
Cl1 Cl 0.95601(9) 0.31356(6) -0.00722(12) 0.0655(3) Uani 0.9749(13) 1 d D . P . .
I1 I 0.82795(2) 0.41173(2) 0.27687(3) 0.06064(10) Uani 1 1 d D . . A 1
Cl2 Cl 0.90528(11) 0.60805(7) 0.25557(15) 0.0720(3) Uani 0.9749(13) 1 d D . P B 1
I2 I 0.8914(9) 0.5727(9) 0.3346(13) 0.077(6) Uani 0.0251(13) 1 d D . P B 2
C14 C 0.9788(3) 0.41717(19) -0.0025(4) 0.0466(7) Uani 1 1 d D . . . .
C15 C 0.9332(3) 0.4642(2) 0.1122(3) 0.0467(7) Uani 1 1 d D . . . .
C16 C 0.9562(3) 0.54690(19) 0.1139(3) 0.0464(7) Uani 1 1 d D . . . .
N1 N 0.6686(3) 0.35249(18) 0.5051(4) 0.0631(8) Uani 1 1 d . . . . .
C1 C 0.7063(4) 0.3199(2) 0.6410(5) 0.0653(10) Uani 1 1 d . . . . .
H1 H 0.781884 0.293572 0.651659 0.078 Uiso 1 1 calc R U . . .
C2 C 0.6409(4) 0.3227(2) 0.7668(5) 0.0716(11) Uani 1 1 d . . . . .
H2 H 0.671399 0.297994 0.859515 0.086 Uiso 1 1 calc R U . . .
C3 C 0.5297(4) 0.3621(3) 0.7558(5) 0.0710(12) Uani 1 1 d D . . . .
C4 C 0.4903(3) 0.3952(2) 0.6157(6) 0.0729(12) Uani 1 1 d . . . . .
H4 H 0.415439 0.422284 0.601962 0.087 Uiso 1 1 calc R U . . .
C5 C 0.5607(4) 0.3888(2) 0.4950(5) 0.0662(10) Uani 1 1 d . . . . .
H5 H 0.530797 0.411418 0.400047 0.079 Uiso 1 1 calc R U . . .
C6 C 0.4422(6) 0.3909(4) 0.8676(8) 0.0490(17) Uani 0.518(4) 1 d D . P C 1
H6 H 0.395353 0.437456 0.847307 0.059 Uiso 0.518(4) 1 calc R U P C 1
C7 C 0.4339(6) 0.3482(4) 0.9948(8) 0.0502(17) Uani 0.518(4) 1 d D . P C 1
H7 H 0.480606 0.301565 1.015286 0.060 Uiso 0.518(4) 1 calc R U P C 1
C6' C 0.4808(7) 0.3446(5) 0.9116(8) 0.062(2) Uani 0.518(4) 1 d D . P C 2
H6' H 0.505550 0.298945 0.969753 0.075 Uiso 0.518(4) 1 calc R U P C 2
C7' C 0.4031(7) 0.3963(5) 0.9596(8) 0.0585(19) Uani 0.518(4) 1 d D . P C 2
H7' H 0.383410 0.443670 0.904323 0.070 Uiso 0.518(4) 1 calc R U P C 2
C8 C 0.3450(3) 0.3777(3) 1.1076(4) 0.0658(10) Uani 1 1 d D . . . .
C9 C 0.3095(3) 0.3109(2) 1.1857(5) 0.0691(10) Uani 1 1 d . . . . .
H9 H 0.334092 0.259535 1.156997 0.083 Uiso 1 1 calc R U . . .
C10 C 0.2384(4) 0.3189(3) 1.3055(5) 0.0741(11) Uani 1 1 d . . . . .
H10 H 0.215302 0.273231 1.358462 0.089 Uiso 1 1 calc R U . . .
C11 C 0.2011(3) 0.3947(3) 1.3472(4) 0.0740(12) Uani 1 1 d . . . . .
H11 H 0.151809 0.400485 1.427709 0.089 Uiso 1 1 calc R U . . .
C12 C 0.2364(4) 0.4606(3) 1.2711(5) 0.0741(11) Uani 1 1 d . . . . .
H12 H 0.212430 0.511904 1.300735 0.089 Uiso 1 1 calc R U . . .
C13 C 0.3062(4) 0.4527(3) 1.1520(5) 0.0720(11) Uani 1 1 d . . . . .
H13 H 0.328388 0.498682 1.099384 0.086 Uiso 1 1 calc R U . . .

loop_
_atom_site_aniso_label
_atom_site_aniso_U_11
_atom_site_aniso_U_22
_atom_site_aniso_U_33
_atom_site_aniso_U_23
_atom_site_aniso_U_13
_atom_site_aniso_U_12
Cl1 0.0762(6) 0.0510(5) 0.0727(6) 0.0022(4) 0.0242(5) -0.0101(4)
I1 0.06539(15) 0.06675(17) 0.05362(15) 0.01103(11) 0.02436(11) -0.00693(12)
Cl2 0.0918(8) 0.0681(7) 0.0625(7) -0.0066(5) 0.0383(6) -0.0048(5)
I2 0.053(6) 0.108(12) 0.073(9) -0.060(8) 0.016(5) 0.005(6)
C14 0.0443(16) 0.0503(18) 0.0456(17) 0.0078(14) 0.0063(13) -0.0037(14)
C15 0.0412(15) 0.059(2) 0.0410(17) 0.0109(15) 0.0094(13) -0.0024(14)
C16 0.0448(16) 0.056(2) 0.0392(16) 0.0016(14) 0.0096(13) 0.0011(14)
N1 0.076(2) 0.0608(18) 0.0561(19) -0.0063(15) 0.0252(16) -0.0134(16)
C1 0.070(2) 0.053(2) 0.075(3) 0.0023(19) 0.022(2) 0.0109(18)
C2 0.092(3) 0.068(2) 0.057(2) 0.0162(19) 0.014(2) -0.013(2)
C3 0.064(2) 0.086(3) 0.068(3) -0.028(2) 0.028(2) -0.032(2)
C4 0.051(2) 0.069(3) 0.098(3) -0.025(2) 0.007(2) -0.0033(18)
C5 0.075(3) 0.062(2) 0.059(2) 0.0082(18) -0.003(2) -0.014(2)
C6 0.049(4) 0.040(4) 0.060(4) 0.000(3) 0.016(3) 0.007(3)
C7 0.056(4) 0.037(4) 0.060(5) 0.002(3) 0.017(3) 0.010(3)
C6' 0.068(5) 0.055(5) 0.067(5) -0.001(4) 0.021(4) 0.003(4)
C7' 0.059(4) 0.052(5) 0.065(5) -0.006(4) 0.008(4) 0.000(4)
C8 0.055(2) 0.093(3) 0.050(2) -0.019(2) 0.0112(17) -0.022(2)
C9 0.067(2) 0.060(2) 0.080(3) -0.014(2) 0.007(2) 0.0067(19)
C10 0.082(3) 0.081(3) 0.059(2) 0.014(2) 0.007(2) -0.018(2)
C11 0.056(2) 0.121(4) 0.045(2) -0.020(2) 0.0121(17) 0.001(2)
C12 0.074(3) 0.071(3) 0.073(3) -0.024(2) -0.013(2) 0.015(2)
C13 0.085(3) 0.070(3) 0.057(2) 0.002(2) -0.010(2) -0.024(2)

loop_
_atom_type_symbol
_atom_type_description
_atom_type_scat_dispersion_real
_atom_type_scat_dispersion_imag
_atom_type_scat_source
C C 0.0033 0.0016 'International Tables Vol C Tables 4.2.6.8 and 6.1.1.4'
H H 0.0000 0.0000 'International Tables Vol C Tables 4.2.6.8 and 6.1.1.4'
N N 0.0061 0.0033 'International Tables Vol C Tables 4.2.6.8 and 6.1.1.4'
Cl Cl 0.1484 0.1585 'International Tables Vol C Tables 4.2.6.8 and 6.1.1.4'
I I -0.4742 1.8119 'International Tables Vol C Tables 4.2.6.8 and 6.1.1.4'

loop_
_geom_angle_atom_site_label_1
_geom_angle_atom_site_label_2
_geom_angle_atom_site_label_3
_geom_angle
_geom_angle_site_symmetry_1
_geom_angle_site_symmetry_3
C16 C14 C15 120.4(3) 3_765 .
C16 C14 Cl1 119.3(2) 3_765 .
C15 C14 Cl1 120.4(2) . .
C16 C15 C14 118.4(2) . .
C16 C15 I1 120.5(2) . .
C14 C15 I1 121.0(2) . .
C15 C16 C14 121.2(3) . 3_765
C15 C16 Cl2 120.7(2) . .
C14 C16 Cl2 118.1(2) 3_765 .
C15 C16 I2 97.3(5) . .
C14 C16 I2 140.6(5) 3_765 .
C5 N1 C1 116.0(3) . .
N1 C1 C2 123.8(4) . .
N1 C1 H1 118.1 . .
C2 C1 H1 118.1 . .
C1 C2 C3 119.6(4) . .
C1 C2 H2 120.2 . .
C3 C2 H2 120.2 . .
C4 C3 C2 116.7(3) . .
C4 C3 C6 106.4(4) . .
C2 C3 C6 136.2(5) . .
C4 C3 C6' 139.0(5) . .
C2 C3 C6' 103.8(5) . .
C3 C4 C5 120.0(4) . .
C3 C4 H4 120.0 . .
C5 C4 H4 120.0 . .
N1 C5 C4 123.9(4) . .
N1 C5 H5 118.1 . .
C4 C5 H5 118.1 . .
C7 C6 C3 118.2(5) . .
C7 C6 H6 120.9 . .
C3 C6 H6 120.9 . .
C6 C7 C8 117.9(5) . .
C6 C7 H7 121.0 . .
C8 C7 H7 121.0 . .
C7' C6' C3 117.3(6) . .
C7' C6' H6' 121.3 . .
C3 C6' H6' 121.3 . .
C6' C7' C8 118.8(6) . .
C6' C7' H7' 120.6 . .
C8 C7' H7' 120.6 . .
C9 C8 C13 118.2(3) . .
C9 C8 C7' 138.1(4) . .
C13 C8 C7' 102.9(4) . .
C9 C8 C7 107.0(4) . .
C13 C8 C7 134.5(4) . .
C10 C9 C8 120.7(4) . .
C10 C9 H9 119.6 . .
C8 C9 H9 119.6 . .
C9 C10 C11 119.7(4) . .
C9 C10 H10 120.1 . .
C11 C10 H10 120.1 . .
C12 C11 C10 119.7(3) . .
C12 C11 H11 120.1 . .
C10 C11 H11 120.1 . .
C11 C12 C13 120.6(4) . .
C11 C12 H12 119.7 . .
C13 C12 H12 119.7 . .
C12 C13 C8 121.0(4) . .
C12 C13 H13 119.5 . .
C8 C13 H13 119.5 . .

loop_
_geom_bond_atom_site_label_1
_geom_bond_atom_site_label_2
_geom_bond_distance
_geom_bond_site_symmetry_2
Cl1 C14 1.726(3) .
I1 C15 2.110(3) .
Cl2 C16 1.725(3) .
I2 C16 2.149(8) .
C14 C16 1.389(4) 3_765
C14 C15 1.393(4) .
C15 C16 1.386(4) .
N1 C5 1.319(5) .
N1 C1 1.319(5) .
C1 C2 1.366(5) .
C1 H1 0.9300 .
C2 C3 1.374(6) .
C2 H2 0.9300 .
C3 C4 1.359(6) .
C3 C6 1.508(6) .
C3 C6' 1.531(7) .
C4 C5 1.366(6) .
C4 H4 0.9300 .
C5 H5 0.9300 .
C6 C7 1.318(7) .
C6 H6 0.9300 .
C7 C8 1.528(6) .
C7 H7 0.9300 .
C6' C7' 1.302(7) .
C6' H6' 0.9300 .
C7' C8 1.520(7) .
C7' H7' 0.9300 .
C8 C9 1.369(5) .
C8 C13 1.375(6) .
C9 C10 1.366(5) .
C9 H9 0.9300 .
C10 C11 1.375(6) .
C10 H10 0.9300 .
C11 C12 1.347(6) .
C11 H11 0.9300 .
C12 C13 1.353(6) .
C12 H12 0.9300 .
C13 H13 0.9300 .

loop_
_geom_torsion_atom_site_label_1
_geom_torsion_atom_site_label_2
_geom_torsion_atom_site_label_3
_geom_torsion_atom_site_label_4
_geom_torsion
_geom_torsion_site_symmetry_1
_geom_torsion_site_symmetry_4
C16 C14 C15 C16 -1.2(5) 3_765 .
Cl1 C14 C15 C16 178.4(2) . .
C16 C14 C15 I1 177.4(2) 3_765 .
Cl1 C14 C15 I1 -2.9(4) . .
C14 C15 C16 C14 1.2(5) . 3_765
I1 C15 C16 C14 -177.4(2) . 3_765
C14 C15 C16 Cl2 -178.5(2) . .
I1 C15 C16 Cl2 2.9(4) . .
C14 C15 C16 I2 -170.3(4) . .
C5 N1 C1 C2 -0.4(6) . .
N1 C1 C2 C3 -0.9(6) . .
C1 C2 C3 C4 1.3(6) . .
C1 C2 C3 C6 -167.3(5) . .
C1 C2 C3 C6' 174.6(4) . .
C2 C3 C4 C5 -0.4(6) . .
C6 C3 C4 C5 171.4(4) . .
C6' C3 C4 C5 -170.5(6) . .
C1 N1 C5 C4 1.3(5) . .
C3 C4 C5 N1 -0.9(6) . .
C4 C3 C6 C7 158.0(6) . .
C2 C3 C6 C7 -32.7(9) . .
C3 C6 C7 C8 180.0(5) . .
C4 C3 C6' C7' -34.2(11) . .
C2 C3 C6' C7' 154.9(6) . .
C3 C6' C7' C8 175.4(5) . .
C6' C7' C8 C9 -31.8(11) . .
C6' C7' C8 C13 159.6(6) . .
C6 C7 C8 C9 153.0(6) . .
C6 C7 C8 C13 -33.8(9) . .
C13 C8 C9 C10 -0.6(6) . .
C7' C8 C9 C10 -167.9(6) . .
C7 C8 C9 C10 173.9(4) . .
C8 C9 C10 C11 0.5(6) . .
C9 C10 C11 C12 -0.9(6) . .
C10 C11 C12 C13 1.2(6) . .
C11 C12 C13 C8 -1.3(6) . .
C9 C8 C13 C12 0.9(6) . .
C7' C8 C13 C12 172.3(4) . .
C7 C8 C13 C12 -171.7(5) . .
